data_7002721
loop_
_publ_author_name
'Qin, Li'
'Zhang, Qisheng'
'Sun, Wei'
'Wang, Jingyun'
'Lu, Canzhong'
'Cheng, Yanxiang'
'Wang, Lixiang'

_publ_section_title
;
 Novel luminescent iminephosphine complex of copper(i) with high
 photochemical and electrochemical stability
;
_journal_issue 43
_journal_name_full 'Dalton Transactions'
_journal_page_first 9388
_journal_page_last 9391
_journal_paper_doi 10.1039/b916782j
_journal_year 2009
_chemical_formula_moiety 'C59 H50 B Cu F4 N O2 P3'
_chemical_formula_sum 'C59 H50 B Cu F4 N O2 P3'
_chemical_formula_weight 1048.27
_chemical_name_systematic
;
?
;
_space_group_IT_number 2
_symmetry_cell_setting triclinic
_symmetry_space_group_name_Hall '-P 1'
_symmetry_space_group_name_H-M 'P -1'
_atom_sites_solution_hydrogens geom
_atom_sites_solution_primary direct
_atom_sites_solution_secondary difmap
_audit_creation_method SHELXL-97
_cell_angle_alpha 92.285(4)
_cell_angle_beta 91.635(5)
_cell_angle_gamma 96.309(3)
_cell_formula_units_Z 2
_cell_length_a 11.023(3)
_cell_length_b 14.753(4)
_cell_length_c 16.362(4)
_cell_measurement_reflns_used 6639
_cell_measurement_temperature 293(2)
_cell_measurement_theta_max 27.4835
_cell_measurement_theta_min 2.5247
_cell_volume 2641.2(12)
_computing_cell_refinement 'CrystalClear(Rigaku Corp.,2000)'
_computing_data_collection 'CrystalClear(Rigaku Corp.,2000)'
_computing_data_reduction 'CrystalClear(Rigaku Corp.,2000)'
_computing_structure_refinement 'SHELXL-97 (Sheldrick, 1997)'
_computing_structure_solution 'SHELXS-97 (Sheldrick, 1990)'
_diffrn_ambient_temperature 293(2)
_diffrn_measured_fraction_theta_full 0.979
_diffrn_measured_fraction_theta_max 0.979
_diffrn_measurement_device_type 'CCD area detector'
_diffrn_measurement_method CCD_Profile_fitting
_diffrn_radiation_monochromator graphite
_diffrn_radiation_source 'fine-focus sealed tube'
_diffrn_radiation_type MoK\a
_diffrn_radiation_wavelength 0.71073
_diffrn_reflns_av_R_equivalents 0.0208
_diffrn_reflns_av_sigmaI/netI 0.0339
_diffrn_reflns_limit_h_max 12
_diffrn_reflns_limit_h_min -14
_diffrn_reflns_limit_k_max 19
_diffrn_reflns_limit_k_min -19
_diffrn_reflns_limit_l_max 21
_diffrn_reflns_limit_l_min -20
_diffrn_reflns_number 20583
_diffrn_reflns_theta_full 27.45
_diffrn_reflns_theta_max 27.45
_diffrn_reflns_theta_min 2.19
_exptl_absorpt_coefficient_mu 0.562
_exptl_absorpt_correction_T_max 0.909
_exptl_absorpt_correction_T_min 0.803
_exptl_absorpt_correction_type multi-scan
_exptl_absorpt_process_details '(R.H. Blessing, 1995&1997)'
_exptl_crystal_colour Yellow
_exptl_crystal_density_diffrn 1.318
_exptl_crystal_density_method 'not measured'
_exptl_crystal_description Block
_exptl_crystal_F_000 1084
_exptl_crystal_size_max 0.3900
_exptl_crystal_size_mid 0.3700
_exptl_crystal_size_min 0.1700
_refine_diff_density_max 0.762
_refine_diff_density_min -0.562
_refine_diff_density_rms 0.123
_refine_ls_extinction_method none
_refine_ls_goodness_of_fit_ref 1.047
_refine_ls_hydrogen_treatment constr
_refine_ls_matrix_type full
_refine_ls_number_parameters 642
_refine_ls_number_reflns 11808
_refine_ls_number_restraints 0
_refine_ls_restrained_S_all 1.047
_refine_ls_R_factor_all 0.0673
_refine_ls_R_factor_gt 0.0545
_refine_ls_shift/su_max 0.000
_refine_ls_shift/su_mean 0.000
_refine_ls_structure_factor_coef Fsqd
_refine_ls_weighting_details 'calc w=1/[\s^2^(Fo^2^)+(0.1190P)^2^+0.2767P] where P=(Fo^2^+2Fc^2^)/3'
_refine_ls_weighting_scheme calc
_refine_ls_wR_factor_gt 0.1584
_refine_ls_wR_factor_ref 0.1771
_reflns_number_gt 9206
_reflns_number_total 11808
_reflns_threshold_expression >2sigma(I)
_cod_data_source_file b916782j.txt
_cod_data_source_block 1
_cod_depositor_comments
;
The following automatic conversions were performed:
'_symmetry_cell_setting' value 'Triclinic' changed to 'triclinic'
according to '/home/saulius/struct/CIF-dictionaries/cif_core.dic'
dictionary named 'cif_core.dic' version 2.4.1 from
2010-06-29.

'_exptl_absorpt_correction_type' value 'Multi-scan' changed
to 'multi-scan' according to
'/home/saulius/struct/CIF-dictionaries/cif_core.dic' dictionary named
'cif_core.dic' version 2.4.1 from 2010-06-29.

Automatic conversion script
Id: cif_fix_enum 1527 2010-12-29 10:47:43Z saulius 
;
_cod_original_sg_symbol_H-M P-1
_cod_database_code 7002721

loop_
_symmetry_equiv_pos_as_xyz
'x, y, z'
'-x, -y, -z'

loop_
_atom_site_label
_atom_site_type_symbol
_atom_site_fract_x
_atom_site_fract_y
_atom_site_fract_z
_atom_site_U_iso_or_equiv
_atom_site_adp_type
_atom_site_occupancy
_atom_site_symmetry_multiplicity
_atom_site_calc_flag
_atom_site_refinement_flags
_atom_site_disorder_assembly
_atom_site_disorder_group
Cu1 Cu 0.91800(2) 0.234913(18) 0.232480(16) 0.03913(12) Uani 1 1 d . . .
P1 P 1.02981(6) 0.24069(4) 0.11596(4) 0.04268(16) Uani 1 1 d . . .
F1 F 0.5139(4) 0.79368(19) 0.3526(2) 0.1553(15) Uani 1 1 d . . .
O1 O 0.80952(16) 0.26689(12) 0.40617(11) 0.0488(4) Uani 1 1 d . . .
N1 N 1.0177(2) 0.36693(15) 0.25988(14) 0.0512(5) Uani 1 1 d . . .
C1 C 0.9975(3) 0.4202(2) 0.3236(2) 0.0793(11) Uani 1 1 d . . .
H1 H 0.9259 0.4046 0.3532 0.095 Uiso 1 1 calc R . .
B1 B 0.4387(5) 0.7248(3) 0.3190(3) 0.0793(12) Uani 1 1 d . . .
P2 P 0.96457(6) 0.14278(4) 0.33566(3) 0.04046(16) Uani 1 1 d . . .
F2 F 0.3219(4) 0.7439(3) 0.3220(3) 0.1845(19) Uani 1 1 d . . .
O2 O 0.2113(11) 0.3460(15) -0.2345(9) 0.402(11) Uani 1 1 d . . .
H60 H 0.1596 0.3838 -0.2351 0.483 Uiso 1 1 calc R . .
C2 C 1.0741(4) 0.4978(3) 0.3503(3) 0.0946(14) Uani 1 1 d . . .
H2 H 1.0532 0.5343 0.3959 0.114 Uiso 1 1 calc R . .
P3 P 0.71344(5) 0.25054(4) 0.23132(3) 0.03851(15) Uani 1 1 d . . .
F3 F 0.4583(6) 0.7093(5) 0.2415(3) 0.271(4) Uani 1 1 d . . .
C3 C 1.1786(4) 0.5206(2) 0.3107(2) 0.0767(10) Uani 1 1 d . . .
H3 H 1.2323 0.5730 0.3283 0.092 Uiso 1 1 calc R . .
F4 F 0.4466(3) 0.65113(18) 0.3603(3) 0.1514(14) Uani 1 1 d . . .
C5 C 1.3151(3) 0.4832(2) 0.19958(19) 0.0582(7) Uani 1 1 d . . .
H5 H 1.3727 0.5336 0.2164 0.070 Uiso 1 1 calc R . .
C6 C 1.3377(3) 0.4295(2) 0.1348(2) 0.0606(7) Uani 1 1 d . . .
H6 H 1.4114 0.4420 0.1067 0.073 Uiso 1 1 calc R . .
C7 C 1.2529(3) 0.3550(2) 0.10834(18) 0.0560(6) Uani 1 1 d . . .
H7 H 1.2705 0.3179 0.0624 0.067 Uiso 1 1 calc R . .
C8 C 1.1449(2) 0.33492(17) 0.14780(15) 0.0440(5) Uani 1 1 d . . .
C9 C 1.1217(2) 0.38974(16) 0.21739(15) 0.0427(5) Uani 1 1 d . . .
C4 C 1.2068(3) 0.46552(19) 0.24283(16) 0.0515(6) Uani 1 1 d . . .
C10 C 1.1251(3) 0.15629(19) 0.07468(16) 0.0499(6) Uani 1 1 d . . .
C11 C 1.1929(5) 0.1107(3) 0.1257(2) 0.1016(16) Uani 1 1 d . . .
H11 H 1.1863 0.1199 0.1832 0.122 Uiso 1 1 calc R . .
C12 C 1.2710(5) 0.0514(3) 0.0968(3) 0.1052(16) Uani 1 1 d . . .
H12 H 1.3220 0.0247 0.1346 0.126 Uiso 1 1 calc R . .
C13 C 1.2774(4) 0.0306(3) 0.0186(3) 0.0953(14) Uani 1 1 d . . .
H13 H 1.3194 -0.0188 0.0001 0.114 Uiso 1 1 calc R . .
C14 C 1.2208(6) 0.0830(4) -0.0362(3) 0.137(2) Uani 1 1 d . . .
H14 H 1.2339 0.0762 -0.0931 0.164 Uiso 1 1 calc R . .
C15 C 1.1445(5) 0.1457(4) -0.0075(2) 0.1109(18) Uani 1 1 d . . .
H15 H 1.1055 0.1814 -0.0452 0.133 Uiso 1 1 calc R . .
C16 C 0.9571(3) 0.27923(19) 0.02397(15) 0.0487(6) Uani 1 1 d . . .
C17 C 0.8570(3) 0.2226(2) -0.00985(18) 0.0607(7) Uani 1 1 d . . .
H17 H 0.8283 0.1683 0.0162 0.073 Uiso 1 1 calc R . .
C18 C 0.7992(4) 0.2453(3) -0.0817(2) 0.0751(10) Uani 1 1 d . . .
H18 H 0.7323 0.2058 -0.1052 0.090 Uiso 1 1 calc R . .
C19 C 0.8382(4) 0.3242(3) -0.1184(2) 0.0811(11) Uani 1 1 d . . .
H19 H 0.7994 0.3388 -0.1680 0.097 Uiso 1 1 calc R . .
C20 C 0.9326(4) 0.3823(3) -0.0844(2) 0.0796(10) Uani 1 1 d . . .
H20 H 0.9566 0.4384 -0.1090 0.096 Uiso 1 1 calc R . .
C21 C 0.9943(3) 0.3598(2) -0.01360(19) 0.0649(8) Uani 1 1 d . . .
H21 H 1.0617 0.3996 0.0088 0.078 Uiso 1 1 calc R . .
C22 C 1.0176(2) 0.03262(18) 0.30946(15) 0.0479(6) Uani 1 1 d . . .
C23 C 1.0962(3) -0.00789(19) 0.35927(16) 0.0542(6) Uani 1 1 d . . .
H23 H 1.1266 0.0229 0.4090 0.065 Uiso 1 1 calc R . .
C24 C 1.1321(3) -0.0927(2) 0.3387(2) 0.0629(7) Uani 1 1 d . . .
H24 H 1.1872 -0.1192 0.3737 0.075 Uiso 1 1 calc R . .
C25 C 1.0886(5) -0.1373(3) 0.2689(2) 0.0903(13) Uani 1 1 d . . .
H25 H 1.1084 -0.1972 0.2561 0.108 Uiso 1 1 calc R . .
C26 C 1.0161(6) -0.0961(3) 0.2165(3) 0.136(2) Uani 1 1 d . . .
H26 H 0.9908 -0.1258 0.1653 0.163 Uiso 1 1 calc R . .
C27 C 0.9785(5) -0.0118(3) 0.2365(2) 0.1066(18) Uani 1 1 d . . .
H27 H 0.9259 0.0152 0.2000 0.128 Uiso 1 1 calc R . .
C28 C 1.0838(2) 0.19633(17) 0.40702(15) 0.0464(5) Uani 1 1 d . . .
C29 C 1.0753(3) 0.1958(2) 0.49123(17) 0.0650(8) Uani 1 1 d . . .
H29 H 1.0030 0.1686 0.5145 0.078 Uiso 1 1 calc R . .
C30 C 1.1714(4) 0.2348(3) 0.5416(2) 0.0883(12) Uani 1 1 d . . .
H30 H 1.1652 0.2330 0.5994 0.106 Uiso 1 1 calc R . .
C31 C 1.2749(4) 0.2756(3) 0.5094(2) 0.0848(11) Uani 1 1 d . . .
H31 H 1.3402 0.3024 0.5447 0.102 Uiso 1 1 calc R . .
C32 C 1.2854(3) 0.2781(3) 0.4252(2) 0.0766(9) Uani 1 1 d . . .
H32 H 1.3574 0.3068 0.4025 0.092 Uiso 1 1 calc R . .
C33 C 1.1899(3) 0.2385(2) 0.37469(19) 0.0609(7) Uani 1 1 d . . .
H33 H 1.1968 0.2402 0.3170 0.073 Uiso 1 1 calc R . .
C34 C 0.8361(2) 0.11066(18) 0.40070(14) 0.0446(5) Uani 1 1 d . . .
C35 C 0.7988(3) 0.0213(2) 0.42126(18) 0.0570(7) Uani 1 1 d . . .
H35 H 0.8427 -0.0269 0.4024 0.068 Uiso 1 1 calc R . .
C36 C 0.6981(3) 0.0025(2) 0.4690(2) 0.0682(8) Uani 1 1 d . . .
H36 H 0.6722 -0.0587 0.4819 0.082 Uiso 1 1 calc R . .
C37 C 0.6350(3) 0.0729(3) 0.4981(2) 0.0686(8) Uani 1 1 d . . .
H37 H 0.5678 0.0598 0.5325 0.082 Uiso 1 1 calc R . .
C38 C 0.6687(3) 0.1622(2) 0.47758(17) 0.0585(7) Uani 1 1 d . . .
H38 H 0.6250 0.2104 0.4967 0.070 Uiso 1 1 calc R . .
C39 C 0.7682(2) 0.17890(18) 0.42822(14) 0.0458(5) Uani 1 1 d . . .
C40 C 0.7231(2) 0.32707(17) 0.39124(15) 0.0462(5) Uani 1 1 d . . .
C41 C 0.7003(3) 0.3879(2) 0.45363(19) 0.0648(8) Uani 1 1 d . . .
H41 H 0.7365 0.3847 0.5067 0.078 Uiso 1 1 calc R . .
C42 C 0.6235(3) 0.4537(2) 0.4374(2) 0.0747(9) Uani 1 1 d . . .
H42 H 0.6080 0.4966 0.4796 0.090 Uiso 1 1 calc R . .
C43 C 0.5702(3) 0.4578(2) 0.3622(2) 0.0735(9) Uani 1 1 d . . .
H43 H 0.5168 0.5028 0.3522 0.088 Uiso 1 1 calc R . .
C44 C 0.5935(3) 0.3963(2) 0.29980(19) 0.0581(7) Uani 1 1 d . . .
H44 H 0.5555 0.3995 0.2473 0.070 Uiso 1 1 calc R . .
C45 C 0.6719(2) 0.32988(16) 0.31290(15) 0.0441(5) Uani 1 1 d . . .
C46 C 0.6118(2) 0.14662(17) 0.24619(15) 0.0445(5) Uani 1 1 d . . .
C47 C 0.5032(3) 0.1471(2) 0.2864(2) 0.0653(8) Uani 1 1 d . . .
H47 H 0.4784 0.2032 0.3066 0.078 Uiso 1 1 calc R . .
C48 C 0.4304(3) 0.0660(3) 0.2973(2) 0.0814(10) Uani 1 1 d . . .
H48 H 0.3557 0.0669 0.3247 0.098 Uiso 1 1 calc R . .
C49 C 0.4649(4) -0.0146(3) 0.2690(3) 0.0821(11) Uani 1 1 d . . .
H49 H 0.4147 -0.0699 0.2769 0.099 Uiso 1 1 calc R . .
C50 C 0.5713(4) -0.0162(2) 0.2294(3) 0.0893(12) Uani 1 1 d . . .
H50 H 0.5954 -0.0727 0.2097 0.107 Uiso 1 1 calc R . .
C51 C 0.6447(3) 0.0641(2) 0.2178(2) 0.0670(8) Uani 1 1 d . . .
H51 H 0.7188 0.0622 0.1898 0.080 Uiso 1 1 calc R . .
C52 C 0.6509(2) 0.29489(17) 0.13808(14) 0.0442(5) Uani 1 1 d . . .
C53 C 0.7054(3) 0.3770(2) 0.11113(17) 0.0545(6) Uani 1 1 d . . .
H53 H 0.7712 0.4099 0.1422 0.065 Uiso 1 1 calc R . .
C54 C 0.6642(3) 0.4113(2) 0.0389(2) 0.0680(8) Uani 1 1 d . . .
H54 H 0.6997 0.4689 0.0219 0.082 Uiso 1 1 calc R . .
C55 C 0.5726(3) 0.3629(3) -0.00811(19) 0.0706(9) Uani 1 1 d . . .
H55 H 0.5469 0.3855 -0.0585 0.085 Uiso 1 1 calc R . .
C56 C 0.5182(3) 0.2815(3) 0.01784(18) 0.0663(8) Uani 1 1 d . . .
H56 H 0.4538 0.2484 -0.0144 0.080 Uiso 1 1 calc R . .
C57 C 0.5563(3) 0.2472(2) 0.09062(17) 0.0558(6) Uani 1 1 d . . .
H57 H 0.5177 0.1909 0.1082 0.067 Uiso 1 1 calc R . .
C58 C 0.3142(12) 0.2736(10) -0.1606(6) 0.232(5) Uani 1 1 d . . .
H58A H 0.2860 0.2543 -0.1071 0.348 Uiso 1 1 calc R . .
H58B H 0.4010 0.2661 -0.1648 0.348 Uiso 1 1 calc R . .
H58C H 0.2673 0.2362 -0.2039 0.348 Uiso 1 1 calc R . .
C59 C 0.297(2) 0.3696(9) -0.1697(9) 0.317(10) Uani 1 1 d . . .
H59A H 0.2613 0.3978 -0.1212 0.381 Uiso 1 1 calc R . .
H59B H 0.3709 0.4075 -0.1861 0.381 Uiso 1 1 calc R . .

loop_
_atom_site_aniso_label
_atom_site_aniso_U_11
_atom_site_aniso_U_22
_atom_site_aniso_U_33
_atom_site_aniso_U_23
_atom_site_aniso_U_13
_atom_site_aniso_U_12
Cu1 0.03753(18) 0.04268(18) 0.03736(17) 0.00493(12) 0.00109(12) 0.00419(12)
P1 0.0431(3) 0.0461(3) 0.0389(3) 0.0030(2) 0.0001(3) 0.0053(3)
F1 0.173(3) 0.0759(17) 0.201(3) 0.0223(19) -0.089(3) -0.0409(18)
O1 0.0442(10) 0.0565(10) 0.0476(9) 0.0090(8) 0.0081(8) 0.0092(8)
N1 0.0486(12) 0.0492(12) 0.0532(12) -0.0040(9) 0.0101(10) -0.0066(9)
C1 0.077(2) 0.079(2) 0.074(2) -0.0290(18) 0.0309(18) -0.0251(17)
B1 0.086(3) 0.057(2) 0.093(3) -0.0089(19) -0.021(2) 0.010(2)
P2 0.0395(3) 0.0459(3) 0.0369(3) 0.0060(2) -0.0011(2) 0.0083(2)
F2 0.131(3) 0.151(3) 0.277(5) -0.038(3) -0.067(3) 0.073(2)
O2 0.296(14) 0.60(3) 0.262(11) -0.171(17) 0.048(10) -0.092(15)
C2 0.099(3) 0.083(2) 0.091(3) -0.040(2) 0.038(2) -0.032(2)
P3 0.0360(3) 0.0394(3) 0.0408(3) 0.0036(2) 0.0012(2) 0.0061(2)
F3 0.258(6) 0.407(9) 0.111(3) -0.062(4) 0.039(3) -0.113(6)
C3 0.078(2) 0.068(2) 0.075(2) -0.0175(16) 0.0089(18) -0.0276(17)
F4 0.139(3) 0.0671(15) 0.245(4) 0.032(2) -0.058(3) 0.0065(16)
C5 0.0427(14) 0.0575(16) 0.0720(18) 0.0101(14) -0.0020(13) -0.0063(12)
C6 0.0430(15) 0.0665(18) 0.0722(18) 0.0153(15) 0.0111(14) -0.0019(13)
C7 0.0506(15) 0.0604(16) 0.0569(15) 0.0043(12) 0.0109(13) 0.0021(12)
C8 0.0405(13) 0.0478(13) 0.0436(12) 0.0075(10) -0.0002(10) 0.0027(10)
C9 0.0383(12) 0.0440(12) 0.0454(12) 0.0074(9) 0.0022(10) 0.0006(9)
C4 0.0479(15) 0.0519(14) 0.0521(14) 0.0051(11) -0.0012(12) -0.0059(11)
C10 0.0515(15) 0.0521(14) 0.0472(13) 0.0015(11) -0.0019(11) 0.0110(11)
C11 0.135(4) 0.126(4) 0.0587(19) 0.001(2) -0.007(2) 0.083(3)
C12 0.124(4) 0.122(4) 0.084(3) 0.008(2) -0.005(3) 0.080(3)
C13 0.091(3) 0.091(3) 0.109(3) -0.029(2) -0.011(2) 0.048(2)
C14 0.163(5) 0.182(6) 0.080(3) -0.049(3) -0.016(3) 0.110(5)
C15 0.138(4) 0.141(4) 0.067(2) -0.019(2) -0.013(2) 0.089(4)
C16 0.0519(15) 0.0564(15) 0.0402(11) 0.0015(10) 0.0009(11) 0.0175(12)
C17 0.0603(18) 0.0669(18) 0.0551(15) -0.0038(13) -0.0121(13) 0.0133(14)
C18 0.072(2) 0.093(3) 0.0624(18) -0.0175(17) -0.0214(16) 0.0301(19)
C19 0.093(3) 0.107(3) 0.0513(16) 0.0059(18) -0.0095(17) 0.051(2)
C20 0.089(3) 0.092(3) 0.0634(19) 0.0292(18) 0.0024(19) 0.027(2)
C21 0.0661(19) 0.0723(19) 0.0586(16) 0.0156(14) -0.0002(14) 0.0142(15)
C22 0.0495(14) 0.0502(14) 0.0449(12) 0.0025(10) -0.0023(11) 0.0111(11)
C23 0.0576(16) 0.0546(15) 0.0519(14) 0.0027(11) -0.0060(12) 0.0154(12)
C24 0.0628(19) 0.0583(17) 0.0709(18) 0.0073(14) -0.0008(15) 0.0208(14)
C25 0.121(3) 0.068(2) 0.087(2) -0.0130(19) -0.014(2) 0.043(2)
C26 0.205(6) 0.102(3) 0.105(3) -0.055(3) -0.080(4) 0.075(4)
C27 0.150(4) 0.089(3) 0.084(2) -0.036(2) -0.066(3) 0.064(3)
C28 0.0470(14) 0.0467(13) 0.0463(12) 0.0031(10) -0.0052(11) 0.0105(10)
C29 0.073(2) 0.0729(19) 0.0459(14) -0.0001(13) -0.0037(14) -0.0034(15)
C30 0.105(3) 0.097(3) 0.0555(18) -0.0075(18) -0.0232(19) -0.011(2)
C31 0.079(3) 0.086(3) 0.085(2) -0.0127(19) -0.034(2) 0.001(2)
C32 0.0523(18) 0.080(2) 0.094(2) -0.0014(19) -0.0084(17) -0.0053(16)
C33 0.0484(16) 0.0728(19) 0.0604(16) 0.0053(14) -0.0013(13) 0.0019(13)
C34 0.0405(13) 0.0544(14) 0.0390(11) 0.0099(10) -0.0018(10) 0.0045(10)
C35 0.0531(16) 0.0568(16) 0.0608(16) 0.0165(12) -0.0040(13) 0.0016(12)
C36 0.0546(17) 0.073(2) 0.0758(19) 0.0290(16) -0.0015(15) -0.0072(15)
C37 0.0450(16) 0.090(2) 0.0705(19) 0.0283(17) 0.0091(14) -0.0030(15)
C38 0.0459(15) 0.084(2) 0.0477(14) 0.0160(13) 0.0071(12) 0.0094(14)
C39 0.0432(13) 0.0581(14) 0.0367(11) 0.0108(10) -0.0001(10) 0.0044(11)
C40 0.0437(13) 0.0491(13) 0.0467(12) 0.0009(10) 0.0095(11) 0.0074(10)
C41 0.0645(19) 0.075(2) 0.0549(15) -0.0153(14) 0.0090(14) 0.0128(15)
C42 0.077(2) 0.068(2) 0.081(2) -0.0202(17) 0.0194(19) 0.0186(17)
C43 0.078(2) 0.0580(18) 0.091(2) 0.0016(16) 0.025(2) 0.0302(16)
C44 0.0595(17) 0.0558(16) 0.0633(16) 0.0088(13) 0.0119(14) 0.0212(13)
C45 0.0431(13) 0.0400(12) 0.0500(12) 0.0025(10) 0.0088(10) 0.0068(10)
C46 0.0415(13) 0.0456(13) 0.0464(12) 0.0076(10) -0.0022(10) 0.0032(10)
C47 0.0540(17) 0.0630(18) 0.0769(19) 0.0003(15) 0.0120(15) -0.0042(13)
C48 0.064(2) 0.088(3) 0.088(2) 0.012(2) 0.0146(19) -0.0172(18)
C49 0.073(2) 0.064(2) 0.106(3) 0.0304(19) -0.014(2) -0.0161(17)
C50 0.076(2) 0.0452(17) 0.145(4) 0.002(2) -0.018(3) 0.0083(16)
C51 0.0523(17) 0.0490(15) 0.100(2) -0.0050(15) 0.0023(17) 0.0075(13)
C52 0.0389(12) 0.0523(14) 0.0430(12) 0.0055(10) 0.0020(10) 0.0108(10)
C53 0.0530(16) 0.0576(15) 0.0541(14) 0.0105(12) 0.0030(12) 0.0081(12)
C54 0.075(2) 0.0689(19) 0.0646(17) 0.0279(15) 0.0095(16) 0.0189(16)
C55 0.066(2) 0.099(3) 0.0528(15) 0.0249(16) 0.0001(15) 0.0286(18)
C56 0.0517(17) 0.095(2) 0.0538(15) 0.0067(15) -0.0084(13) 0.0147(16)
C57 0.0454(15) 0.0654(17) 0.0561(15) 0.0061(13) -0.0057(12) 0.0045(12)
C58 0.275(13) 0.277(14) 0.133(6) 0.077(8) 0.026(8) -0.048(11)
C59 0.57(3) 0.186(11) 0.187(11) -0.067(9) 0.047(15) 0.029(15)

loop_
_atom_type_symbol
_atom_type_description
_atom_type_scat_dispersion_real
_atom_type_scat_dispersion_imag
_atom_type_scat_source
C C 0.0033 0.0016 'International Tables Vol C Tables 4.2.6.8 and 6.1.1.4'
H H 0.0000 0.0000 'International Tables Vol C Tables 4.2.6.8 and 6.1.1.4'
B B 0.0013 0.0007 'International Tables Vol C Tables 4.2.6.8 and 6.1.1.4'
N N 0.0061 0.0033 'International Tables Vol C Tables 4.2.6.8 and 6.1.1.4'
O O 0.0106 0.0060 'International Tables Vol C Tables 4.2.6.8 and 6.1.1.4'
F F 0.0171 0.0103 'International Tables Vol C Tables 4.2.6.8 and 6.1.1.4'
P P 0.1023 0.0942 'International Tables Vol C Tables 4.2.6.8 and 6.1.1.4'
Cu Cu 0.3201 1.2651 'International Tables Vol C Tables 4.2.6.8 and 6.1.1.4'

loop_
_geom_angle_atom_site_label_1
_geom_angle_atom_site_label_2
_geom_angle_atom_site_label_3
_geom_angle
_geom_angle_site_symmetry_1
_geom_angle_site_symmetry_3
_geom_angle_publ_flag
N1 Cu1 P2 106.96(7) . . ?
N1 Cu1 P3 108.38(7) . . ?
P2 Cu1 P3 109.59(2) . . ?
N1 Cu1 P1 83.25(6) . . ?
P2 Cu1 P1 120.38(3) . . ?
P3 Cu1 P1 122.60(3) . . ?
C8 P1 C16 104.42(12) . . ?
C8 P1 C10 101.44(12) . . ?
C16 P1 C10 102.74(11) . . ?
C8 P1 Cu1 98.82(8) . . ?
C16 P1 Cu1 117.20(9) . . ?
C10 P1 Cu1 128.43(9) . . ?
C39 O1 C40 118.2(2) . . ?
C1 N1 C9 117.5(2) . . ?
C1 N1 Cu1 123.84(19) . . ?
C9 N1 Cu1 117.63(16) . . ?
N1 C1 C2 124.5(3) . . ?
N1 C1 H1 117.8 . . ?
C2 C1 H1 117.8 . . ?
F3 B1 F4 110.8(5) . . ?
F3 B1 F1 112.6(5) . . ?
F4 B1 F1 109.9(4) . . ?
F3 B1 F2 105.6(5) . . ?
F4 B1 F2 107.2(5) . . ?
F1 B1 F2 110.5(4) . . ?
C28 P2 C22 102.95(12) . . ?
C28 P2 C34 103.99(12) . . ?
C22 P2 C34 102.29(12) . . ?
C28 P2 Cu1 113.32(8) . . ?
C22 P2 Cu1 119.01(8) . . ?
C34 P2 Cu1 113.53(8) . . ?
C59 O2 H60 109.5 . . ?
C3 C2 C1 119.2(3) . . ?
C3 C2 H2 120.4 . . ?
C1 C2 H2 120.4 . . ?
C46 P3 C52 103.51(11) . . ?
C46 P3 C45 103.30(11) . . ?
C52 P3 C45 103.56(11) . . ?
C46 P3 Cu1 115.93(8) . . ?
C52 P3 Cu1 115.88(8) . . ?
C45 P3 Cu1 113.08(9) . . ?
C2 C3 C4 119.2(3) . . ?
C2 C3 H3 120.4 . . ?
C4 C3 H3 120.4 . . ?
C6 C5 C4 120.7(3) . . ?
C6 C5 H5 119.6 . . ?
C4 C5 H5 119.6 . . ?
C5 C6 C7 120.5(3) . . ?
C5 C6 H6 119.7 . . ?
C7 C6 H6 119.7 . . ?
C8 C7 C6 121.3(3) . . ?
C8 C7 H7 119.3 . . ?
C6 C7 H7 119.3 . . ?
C7 C8 C9 118.5(2) . . ?
C7 C8 P1 123.7(2) . . ?
C9 C8 P1 117.72(18) . . ?
N1 C9 C8 118.9(2) . . ?
N1 C9 C4 121.4(2) . . ?
C8 C9 C4 119.7(2) . . ?
C5 C4 C3 122.7(3) . . ?
C5 C4 C9 119.2(2) . . ?
C3 C4 C9 118.1(3) . . ?
C11 C10 C15 116.8(3) . . ?
C11 C10 P1 120.2(2) . . ?
C15 C10 P1 122.3(2) . . ?
C10 C11 C12 121.7(3) . . ?
C10 C11 H11 119.1 . . ?
C12 C11 H11 119.1 . . ?
C13 C12 C11 122.0(4) . . ?
C13 C12 H12 119.0 . . ?
C11 C12 H12 119.0 . . ?
C12 C13 C14 117.8(3) . . ?
C12 C13 H13 121.1 . . ?
C14 C13 H13 121.1 . . ?
C13 C14 C15 119.8(4) . . ?
C13 C14 H14 120.1 . . ?
C15 C14 H14 120.1 . . ?
C10 C15 C14 120.6(4) . . ?
C10 C15 H15 119.7 . . ?
C14 C15 H15 119.7 . . ?
C21 C16 C17 118.8(3) . . ?
C21 C16 P1 124.7(2) . . ?
C17 C16 P1 116.6(2) . . ?
C18 C17 C16 120.2(3) . . ?
C18 C17 H17 119.9 . . ?
C16 C17 H17 119.9 . . ?
C19 C18 C17 120.2(4) . . ?
C19 C18 H18 119.9 . . ?
C17 C18 H18 119.9 . . ?
C20 C19 C18 120.4(3) . . ?
C20 C19 H19 119.8 . . ?
C18 C19 H19 119.8 . . ?
C19 C20 C21 120.5(4) . . ?
C19 C20 H20 119.8 . . ?
C21 C20 H20 119.8 . . ?
C16 C21 C20 119.9(3) . . ?
C16 C21 H21 120.1 . . ?
C20 C21 H21 120.1 . . ?
C23 C22 C27 118.1(3) . . ?
C23 C22 P2 122.9(2) . . ?
C27 C22 P2 119.0(2) . . ?
C22 C23 C24 121.5(3) . . ?
C22 C23 H23 119.3 . . ?
C24 C23 H23 119.3 . . ?
C25 C24 C23 119.8(3) . . ?
C25 C24 H24 120.1 . . ?
C23 C24 H24 120.1 . . ?
C24 C25 C26 119.6(3) . . ?
C24 C25 H25 120.2 . . ?
C26 C25 H25 120.2 . . ?
C25 C26 C27 121.2(3) . . ?
C25 C26 H26 119.4 . . ?
C27 C26 H26 119.4 . . ?
C22 C27 C26 119.6(3) . . ?
C22 C27 H27 120.2 . . ?
C26 C27 H27 120.2 . . ?
C29 C28 C33 118.5(3) . . ?
C29 C28 P2 123.6(2) . . ?
C33 C28 P2 117.9(2) . . ?
C30 C29 C28 120.4(3) . . ?
C30 C29 H29 119.8 . . ?
C28 C29 H29 119.8 . . ?
C31 C30 C29 120.7(3) . . ?
C31 C30 H30 119.7 . . ?
C29 C30 H30 119.7 . . ?
C30 C31 C32 120.2(3) . . ?
C30 C31 H31 119.9 . . ?
C32 C31 H31 119.9 . . ?
C33 C32 C31 119.3(3) . . ?
C33 C32 H32 120.4 . . ?
C31 C32 H32 120.4 . . ?
C32 C33 C28 121.0(3) . . ?
C32 C33 H33 119.5 . . ?
C28 C33 H33 119.5 . . ?
C39 C34 C35 118.0(2) . . ?
C39 C34 P2 117.90(19) . . ?
C35 C34 P2 124.1(2) . . ?
C36 C35 C34 120.4(3) . . ?
C36 C35 H35 119.8 . . ?
C34 C35 H35 119.8 . . ?
C35 C36 C37 120.1(3) . . ?
C35 C36 H36 120.0 . . ?
C37 C36 H36 120.0 . . ?
C38 C37 C36 120.8(3) . . ?
C38 C37 H37 119.6 . . ?
C36 C37 H37 119.6 . . ?
C37 C38 C39 118.0(3) . . ?
C37 C38 H38 121.0 . . ?
C39 C38 H38 121.0 . . ?
C38 C39 C34 122.7(3) . . ?
C38 C39 O1 121.5(2) . . ?
C34 C39 O1 115.7(2) . . ?
C41 C40 C45 122.2(3) . . ?
C41 C40 O1 118.0(2) . . ?
C45 C40 O1 119.5(2) . . ?
C40 C41 C42 118.7(3) . . ?
C40 C41 H41 120.7 . . ?
C42 C41 H41 120.7 . . ?
C43 C42 C41 120.9(3) . . ?
C43 C42 H42 119.5 . . ?
C41 C42 H42 119.5 . . ?
C42 C43 C44 120.0(3) . . ?
C42 C43 H43 120.0 . . ?
C44 C43 H43 120.0 . . ?
C43 C44 C45 121.1(3) . . ?
C43 C44 H44 119.5 . . ?
C45 C44 H44 119.5 . . ?
C40 C45 C44 117.1(2) . . ?
C40 C45 P3 119.66(18) . . ?
C44 C45 P3 123.2(2) . . ?
C51 C46 C47 118.2(3) . . ?
C51 C46 P3 119.2(2) . . ?
C47 C46 P3 122.6(2) . . ?
C46 C47 C48 120.3(3) . . ?
C46 C47 H47 119.9 . . ?
C48 C47 H47 119.9 . . ?
C49 C48 C47 120.5(3) . . ?
C49 C48 H48 119.7 . . ?
C47 C48 H48 119.7 . . ?
C48 C49 C50 119.9(3) . . ?
C48 C49 H49 120.1 . . ?
C50 C49 H49 120.1 . . ?
C49 C50 C51 120.3(3) . . ?
C49 C50 H50 119.8 . . ?
C51 C50 H50 119.8 . . ?
C46 C51 C50 120.8(3) . . ?
C46 C51 H51 119.6 . . ?
C50 C51 H51 119.6 . . ?
C53 C52 C57 118.7(2) . . ?
C53 C52 P3 118.3(2) . . ?
C57 C52 P3 122.9(2) . . ?
C52 C53 C54 120.2(3) . . ?
C52 C53 H53 119.9 . . ?
C54 C53 H53 119.9 . . ?
C55 C54 C53 120.5(3) . . ?
C55 C54 H54 119.8 . . ?
C53 C54 H54 119.8 . . ?
C54 C55 C56 119.8(3) . . ?
C54 C55 H55 120.1 . . ?
C56 C55 H55 120.1 . . ?
C55 C56 C57 120.5(3) . . ?
C55 C56 H56 119.7 . . ?
C57 C56 H56 119.7 . . ?
C56 C57 C52 120.3(3) . . ?
C56 C57 H57 119.9 . . ?
C52 C57 H57 119.9 . . ?
C59 C58 H58A 109.5 . . ?
C59 C58 H58B 109.5 . . ?
H58A C58 H58B 109.5 . . ?
C59 C58 H58C 109.5 . . ?
H58A C58 H58C 109.5 . . ?
H58B C58 H58C 109.5 . . ?
O2 C59 C58 90.9(12) . . ?
O2 C59 H59A 113.5 . . ?
C58 C59 H59A 113.5 . . ?
O2 C59 H59B 113.5 . . ?
C58 C59 H59B 113.5 . . ?
H59A C59 H59B 110.8 . . ?

loop_
_geom_bond_atom_site_label_1
_geom_bond_atom_site_label_2
_geom_bond_distance
_geom_bond_site_symmetry_2
_geom_bond_publ_flag
Cu1 N1 2.153(2) . ?
Cu1 P2 2.2909(7) . ?
Cu1 P3 2.2913(8) . ?
Cu1 P1 2.2990(8) . ?
P1 C8 1.825(3) . ?
P1 C16 1.825(3) . ?
P1 C10 1.836(3) . ?
F1 B1 1.328(5) . ?
O1 C39 1.393(3) . ?
O1 C40 1.395(3) . ?
N1 C1 1.319(4) . ?
N1 C9 1.375(3) . ?
C1 C2 1.394(5) . ?
C1 H1 0.9500 . ?
B1 F3 1.309(6) . ?
B1 F4 1.312(5) . ?
B1 F2 1.349(6) . ?
P2 C28 1.824(3) . ?
P2 C22 1.826(3) . ?
P2 C34 1.828(3) . ?
O2 C59 1.40(2) . ?
O2 H60 0.8400 . ?
C2 C3 1.356(5) . ?
C2 H2 0.9500 . ?
P3 C46 1.826(3) . ?
P3 C52 1.830(2) . ?
P3 C45 1.841(2) . ?
C3 C4 1.411(4) . ?
C3 H3 0.9500 . ?
C5 C6 1.342(4) . ?
C5 C4 1.410(4) . ?
C5 H5 0.9500 . ?
C6 C7 1.408(4) . ?
C6 H6 0.9500 . ?
C7 C8 1.380(4) . ?
C7 H7 0.9500 . ?
C8 C9 1.416(3) . ?
C9 C4 1.419(4) . ?
C10 C11 1.352(4) . ?
C10 C15 1.374(5) . ?
C11 C12 1.374(5) . ?
C11 H11 0.9500 . ?
C12 C13 1.309(6) . ?
C12 H12 0.9500 . ?
C13 C14 1.386(7) . ?
C13 H13 0.9500 . ?
C14 C15 1.394(5) . ?
C14 H14 0.9500 . ?
C15 H15 0.9500 . ?
C16 C21 1.388(4) . ?
C16 C17 1.395(4) . ?
C17 C18 1.391(4) . ?
C17 H17 0.9500 . ?
C18 C19 1.364(6) . ?
C18 H18 0.9500 . ?
C19 C20 1.363(6) . ?
C19 H19 0.9500 . ?
C20 C21 1.396(4) . ?
C20 H20 0.9500 . ?
C21 H21 0.9500 . ?
C22 C23 1.373(4) . ?
C22 C27 1.374(4) . ?
C23 C24 1.385(4) . ?
C23 H23 0.9500 . ?
C24 C25 1.344(5) . ?
C24 H24 0.9500 . ?
C25 C26 1.360(6) . ?
C25 H25 0.9500 . ?
C26 C27 1.384(5) . ?
C26 H26 0.9500 . ?
C27 H27 0.9500 . ?
C28 C29 1.384(4) . ?
C28 C33 1.391(4) . ?
C29 C30 1.383(5) . ?
C29 H29 0.9500 . ?
C30 C31 1.360(6) . ?
C30 H30 0.9500 . ?
C31 C32 1.388(6) . ?
C31 H31 0.9500 . ?
C32 C33 1.381(5) . ?
C32 H32 0.9500 . ?
C33 H33 0.9500 . ?
C34 C39 1.388(4) . ?
C34 C35 1.394(4) . ?
C35 C36 1.386(4) . ?
C35 H35 0.9500 . ?
C36 C37 1.389(5) . ?
C36 H36 0.9500 . ?
C37 C38 1.385(5) . ?
C37 H37 0.9500 . ?
C38 C39 1.386(4) . ?
C38 H38 0.9500 . ?
C40 C41 1.379(4) . ?
C40 C45 1.390(4) . ?
C41 C42 1.385(5) . ?
C41 H41 0.9500 . ?
C42 C43 1.356(5) . ?
C42 H42 0.9500 . ?
C43 C44 1.386(4) . ?
C43 H43 0.9500 . ?
C44 C45 1.395(4) . ?
C44 H44 0.9500 . ?
C46 C51 1.376(4) . ?
C46 C47 1.383(4) . ?
C47 C48 1.385(5) . ?
C47 H47 0.9500 . ?
C48 C49 1.356(6) . ?
C48 H48 0.9500 . ?
C49 C50 1.358(6) . ?
C49 H49 0.9500 . ?
C50 C51 1.382(5) . ?
C50 H50 0.9500 . ?
C51 H51 0.9500 . ?
C52 C53 1.386(4) . ?
C52 C57 1.390(4) . ?
C53 C54 1.389(4) . ?
C53 H53 0.9500 . ?
C54 C55 1.369(5) . ?
C54 H54 0.9500 . ?
C55 C56 1.370(5) . ?
C55 H55 0.9500 . ?
C56 C57 1.385(4) . ?
C56 H56 0.9500 . ?
C57 H57 0.9500 . ?
C58 C59 1.462(15) . ?
C58 H58A 0.9800 . ?
C58 H58B 0.9800 . ?
C58 H58C 0.9800 . ?
C59 H59A 0.9900 . ?
C59 H59B 0.9900 . ?
